data_4331626
loop_
_publ_author_name
'Ying-Ya Liu'
'Sarah Couck'
'Matthias Vandichel'
'Maciej Grzywa'
'Karen Leus'
'Shyam Biswas'
'Dirk Volkmer'
'Jorge Gascon'
'Freek Kapteijn'
'Joeri F. M. Denayer'
'Michel Waroquier'
'Veronique Van Speybroeck'
'Pascal Van Der Voort'

_publ_contact_author_address
;
Ghent University 
Department of Inorganic and Physical Chemistry
Krijgslaan 281-S3
9000 Ghent
Belgium
;
_publ_contact_author_email pascal.vandervoort@ugent.be
_publ_contact_author_fax 0032(0)92644983
_publ_contact_author_name 'Pascal Van Der Voort'
_publ_contact_author_phone 0032(0)92644442
_publ_section_title
;
 New VIV-Based Metal-Organic Framework Having Framework Flexibility and
 High CO2Adsorption Capacity
;
_journal_name_full 'Inorganic Chemistry'
_journal_page_first 113
_journal_page_last 120
_journal_paper_doi 10.1021/ic301338a
_journal_volume 52
_journal_year 2013
_chemical_formula_moiety 'C14 O5 V1'
_chemical_formula_sum 'C14 O5 V'
_chemical_formula_weight 299.1
_chemical_name_common '[V(IV)O(BPDC)]'
_chemical_name_systematic ' ?'
_space_group_IT_number 74
_symmetry_cell_setting orthorhombic
_symmetry_Int_Tables_number 74
_symmetry_space_group_name_Hall '-I 2b 2'
_symmetry_space_group_name_H-M 'I m m a'
_audit_creation_method SHELXL-97
_cell_angle_alpha 90
_cell_angle_beta 90
_cell_angle_gamma 90
_cell_formula_units_Z 8
_cell_length_a 21.443(3)
_cell_length_b 6.957(4)
_cell_length_c 20.570(2)
_cell_measurement_temperature 293(2)
_cell_volume 3068.6(18)
_computing_cell_refinement PROSZKI
_computing_data_collection 'Diffractometer software'
_computing_molecular_graphics 'Mercury 2.3'
_computing_publication_material Jana2006
_computing_structure_refinement Jana2006
_diffrn_ambient_temperature 293(2)
_diffrn_detector Meteor
_diffrn_detector_type PSD
_diffrn_measurement_device 'STOE STADI P'
_diffrn_measurement_device_type Bragg-Brentano
_diffrn_radiation_monochromator germanium
_diffrn_radiation_type 'Cu K\a'
_diffrn_radiation_wavelength 1.5418
_diffrn_source x-ray
_diffrn_source_target Cu
_diffrn_source_type 'fine-focus sealed tube'
_exptl_absorpt_coefficient_mu 5.585
_exptl_crystal_colour yellow
_exptl_crystal_density_diffrn 1.2944
_exptl_crystal_description 'microcrystalline powder'
_pd_meas_2theta_range_inc 0.02
_pd_meas_2theta_range_max 70.000
_pd_meas_2theta_range_min 4.500
_pd_meas_number_of_points 3276
_pd_proc_2theta_range_inc 0.02
_pd_proc_2theta_range_max 70
_pd_proc_2theta_range_min 4.5
_pd_proc_ls_background_function '15 Legendre polynoms'
_pd_proc_ls_pref_orient_corr 'March & Dollase'
_pd_proc_ls_profile_function Pseudo-Voigt
_pd_proc_ls_prof_R_factor 0.0350
_pd_proc_ls_prof_wR_expected 0.0354
_pd_proc_ls_prof_wR_factor 0.0507
_refine_ls_number_constraints 0
_refine_ls_number_parameters 30
_refine_ls_number_restraints 6
_refine_ls_R_factor_all 0.1298
_refine_ls_R_factor_gt 0.0875
_refine_ls_shift/su_max 0.0406
_refine_ls_shift/su_mean 0.0033
_refine_ls_weighting_scheme sigma
_refine_ls_wR_factor_gt 0.0640
_refine_ls_wR_factor_ref 0.0979
_cod_data_source_file ic301338a_si_002.cif
_cod_data_source_block COMOC-2
_cod_original_cell_volume 3069(5)
_cod_original_sg_symbol_Hall '-I -2x;-2yb;-2zb'
_cod_original_formula_sum 'C14 O5 V1'
_cod_database_code 4331626

loop_
_symmetry_equiv_pos_site_id
_symmetry_equiv_pos_as_xyz
1 x,y,z
2 -x,-y+1/2,z
3 -x+1/2,y,-z+1/2
4 x+1/2,-y+1/2,-z+1/2
5 -x,-y,-z
6 x,y+1/2,-z
7 x+1/2,-y,z+1/2
8 -x+1/2,y+1/2,z+1/2
9 x+1/2,y+1/2,z+1/2
10 -x+1/2,-y,z+1/2
11 -x,y+1/2,-z
12 x,-y,-z
13 -x+1/2,-y+1/2,-z+1/2
14 x+1/2,y,-z+1/2
15 x,-y+1/2,z
16 -x,y,z

loop_
_atom_site_label
_atom_site_type_symbol
_atom_site_fract_x
_atom_site_fract_y
_atom_site_fract_z
_atom_site_adp_type
_atom_site_U_iso_or_equiv
_atom_site_symmetry_multiplicity
_atom_site_occupancy
_atom_site_calc_flag
V1 V 0 0.5 0 Uiso 0.018(7) 4 1 d
O2 O 0 0.25 0.038(4) Uiso 0.017(10) 4 1 d
O1 O 0.0645(9) 0.577(2) 0.051(2) Uiso 0.017(10) 16 1 d
C1 C 0.082(3) 0.75 0.074(2) Uiso 0.0631(10) 8 1 d
C2 C 0.129(3) 0.75 0.130(3) Uiso 0.0631(10) 8 1 d
C3 C 0.151(2) 0.5664(8) 0.155(2) Uiso 0.0631(10) 16 1 d
C4 C 0.201(2) 0.5640(8) 0.204(3) Uiso 0.0631(10) 16 1 d
C5 C 0.224(6) 0.75 0.226(7) Uiso 0.0631(10) 8 1 d

loop_
_atom_type_symbol
_atom_type_scat_dispersion_real
_atom_type_scat_dispersion_imag
_atom_type_scat_source
C 0.019 0.009 'International Tables Vol C tables 4.2.6.8 and 6.1.1.1'
V 0.077 2.109 'International Tables Vol C tables 4.2.6.8 and 6.1.1.1'
O 0.052 0.034 'International Tables Vol C tables 4.2.6.8 and 6.1.1.1'

loop_
_geom_angle_atom_site_label_1
_geom_angle_atom_site_label_2
_geom_angle_atom_site_label_3
_geom_angle_site_symmetry_1
_geom_angle_site_symmetry_3
_geom_angle
_geom_angle_publ_flag
O2 V1 O2 . 11_555 180.0(5) yes
O2 V1 O1 . . 91.9(16) yes
O2 V1 O1 . 12_565 88.1(16) yes
O2 V1 O1 . 5_565 88.1(16) yes
O2 V1 O1 . 16_555 91.9(16) yes
O2 V1 O1 11_555 . 88.1(16) yes
O2 V1 O1 11_555 12_565 91.9(16) yes
O2 V1 O1 11_555 5_565 91.9(16) yes
O2 V1 O1 11_555 16_555 88.1(16) yes
O1 V1 O1 . 12_565 80.6(14) yes
O1 V1 O1 . 5_565 180.0(5) yes
O1 V1 O1 . 16_555 99.4(14) yes
O1 V1 O1 12_565 5_565 99.4(14) yes
O1 V1 O1 12_565 16_555 180.0(5) yes
O1 V1 O1 5_565 16_555 80.6(14) yes
V1 O2 V1 . 2_555 132(5) yes
V1 O1 C1 . . 133(3) yes
O1 C1 O1 . 15_565 126(4) yes
O1 C1 C2 . . 117(2) yes
O1 C1 C2 15_565 . 117(2) yes
C1 C2 C3 . . 119(3) yes
C1 C2 C3 . 15_565 119(3) yes
C3 C2 C3 . 15_565 122(5) yes
C2 C3 C4 . . 120(3) yes
C3 C4 C5 . . 117(5) yes
C4 C5 C4 . 15_565 125(10) yes
C4 C5 C5 . 3_555 118(5) yes
C4 C5 C5 15_565 3_555 118(5) yes

loop_
_geom_bond_atom_site_label_1
_geom_bond_atom_site_label_2
_geom_bond_site_symmetry_2
_geom_bond_distance
_geom_bond_publ_flag
V1 O2 . 1.91(3) yes
V1 O2 11_555 1.91(3) yes
V1 O1 . 1.81(3) yes
V1 O1 12_565 1.81(3) yes
V1 O1 5_565 1.81(3) yes
V1 O1 16_555 1.81(3) yes
O1 C1 . 1.35(3) yes
C1 C2 . 1.52(8) yes
C2 C3 . 1.46(4) yes
C2 C3 15_565 1.46(4) yes
C3 C4 . 1.46(7) yes
C4 C5 . 1.46(7) yes
C5 C5 3_555 1.50(19) yes
